data_7026451
loop_
_publ_author_name
'Aluri, Bhaskar Reddy'
'Peulecke, Normen'
'Peitz, Stephan'
'Spannenberg, Anke'
'M\"uller, Bernd H'
'Schulz, Stefan'
'Drexler, Hans-Joachim'
'Heller, Detlef'
'Al-Hazmi, Mohammed H'
'Mosa, Fuad M.'
'W\"ohl, Anina'
'M\"uller, Wolfgang'
'Rosenthal, Uwe'

_publ_section_title
;
 Coordination chemistry of new selective ethylene trimerisation ligand
 Ph2PN(iPr)P(Ph)NH(R) (R = iPr, Et) and tests in catalysis.
;
_journal_issue 34
_journal_name_full 'Dalton transactions (Cambridge, England : 2003)'
_journal_page_first 7911
_journal_page_last 7920
_journal_paper_doi 10.1039/c0dt00440e
_journal_volume 39
_journal_year 2010
_chemical_formula_sum 'C27 H28 Cr N2 O4 P2'
_chemical_formula_weight 558.45
_chemical_name_systematic
;
?
;
_space_group_IT_number 14
_symmetry_cell_setting monoclinic
_symmetry_space_group_name_Hall '-P 2ybc'
_symmetry_space_group_name_H-M 'P 1 21/c 1'
_atom_sites_solution_hydrogens geom
_atom_sites_solution_primary direct
_atom_sites_solution_secondary difmap
_audit_creation_method SHELXL-97
_cell_angle_alpha 90.00
_cell_angle_beta 102.91(3)
_cell_angle_gamma 90.00
_cell_formula_units_Z 4
_cell_length_a 11.262(2)
_cell_length_b 14.220(3)
_cell_length_c 17.443(4)
_cell_measurement_reflns_used 11519
_cell_measurement_temperature 200(2)
_cell_measurement_theta_max 29.61
_cell_measurement_theta_min 1.82
_cell_volume 2722.8(10)
_computing_cell_refinement X-AREA
_computing_data_collection 'X-AREA (Stoe & Cie, 2005)'
_computing_data_reduction X-AREA
_computing_molecular_graphics 'XP in SHELXTL'
_computing_publication_material 'SHELXTL (Sheldrick, 2008)'
_computing_structure_refinement 'SHELXL-97 (Sheldrick, 2008)'
_computing_structure_solution 'SHELXS-97 (Sheldrick, 2008)'
_diffrn_ambient_temperature 200(2)
_diffrn_measured_fraction_theta_full 1.000
_diffrn_measured_fraction_theta_max 1.000
_diffrn_measurement_device_type 'STOE IPDS II'
_diffrn_measurement_method \w
_diffrn_radiation_monochromator graphite
_diffrn_radiation_source 'fine-focus sealed tube'
_diffrn_radiation_type MoK\a
_diffrn_radiation_wavelength 0.71073
_diffrn_reflns_av_R_equivalents 0.0350
_diffrn_reflns_av_sigmaI/netI 0.0218
_diffrn_reflns_limit_h_max 14
_diffrn_reflns_limit_h_min -14
_diffrn_reflns_limit_k_max 18
_diffrn_reflns_limit_k_min -18
_diffrn_reflns_limit_l_max 22
_diffrn_reflns_limit_l_min -22
_diffrn_reflns_number 44916
_diffrn_reflns_theta_full 27.49
_diffrn_reflns_theta_max 27.49
_diffrn_reflns_theta_min 1.86
_exptl_absorpt_coefficient_mu 0.572
_exptl_absorpt_correction_type none
_exptl_crystal_colour yellow
_exptl_crystal_density_diffrn 1.362
_exptl_crystal_density_method 'not measured'
_exptl_crystal_description prism
_exptl_crystal_F_000 1160
_exptl_crystal_size_max 0.35
_exptl_crystal_size_mid 0.25
_exptl_crystal_size_min 0.22
_refine_diff_density_max 0.320
_refine_diff_density_min -0.358
_refine_diff_density_rms 0.043
_refine_ls_extinction_method none
_refine_ls_goodness_of_fit_ref 1.035
_refine_ls_hydrogen_treatment mixed
_refine_ls_matrix_type full
_refine_ls_number_parameters 329
_refine_ls_number_reflns 6262
_refine_ls_number_restraints 0
_refine_ls_restrained_S_all 1.035
_refine_ls_R_factor_all 0.0374
_refine_ls_R_factor_gt 0.0291
_refine_ls_shift/su_max 0.000
_refine_ls_shift/su_mean 0.000
_refine_ls_structure_factor_coef Fsqd
_refine_ls_weighting_details 'calc w=1/[\s^2^(Fo^2^)+(0.0534P)^2^+0.0000P] where P=(Fo^2^+2Fc^2^)/3'
_refine_ls_weighting_scheme calc
_refine_ls_wR_factor_gt 0.0794
_refine_ls_wR_factor_ref 0.0815
_reflns_number_gt 5107
_reflns_number_total 6262
_reflns_threshold_expression >2sigma(I)
_cod_data_source_file c0dt00440e.txt
_cod_data_source_block 4
_cod_original_cell_volume 2723.0(9)
_cod_original_sg_symbol_H-M P2(1)/c
_cod_database_code 7026451

loop_
_symmetry_equiv_pos_as_xyz
'x, y, z'
'-x, y+1/2, -z+1/2'
'-x, -y, -z'
'x, -y-1/2, z-1/2'

loop_
_atom_site_label
_atom_site_type_symbol
_atom_site_fract_x
_atom_site_fract_y
_atom_site_fract_z
_atom_site_U_iso_or_equiv
_atom_site_adp_type
_atom_site_occupancy
_atom_site_symmetry_multiplicity
_atom_site_calc_flag
_atom_site_refinement_flags
C1 C 0.23318(13) 0.11087(11) 0.28675(9) 0.0300(3) Uani 1 1 d .
C2 C 0.18064(17) 0.02202(13) 0.27693(11) 0.0448(4) Uani 1 1 d .
H2A H 0.1183 0.0090 0.2317 0.054 Uiso 1 1 calc R
C3 C 0.2180(2) -0.04758(14) 0.33225(13) 0.0567(5) Uani 1 1 d .
H3A H 0.1817 -0.1081 0.3248 0.068 Uiso 1 1 calc R
C4 C 0.30792(19) -0.02928(14) 0.39817(11) 0.0526(5) Uani 1 1 d .
H4A H 0.3336 -0.0772 0.4362 0.063 Uiso 1 1 calc R
C5 C 0.36051(17) 0.05841(14) 0.40896(10) 0.0469(4) Uani 1 1 d .
H5A H 0.4216 0.0712 0.4549 0.056 Uiso 1 1 calc R
C6 C 0.32459(15) 0.12822(12) 0.35299(9) 0.0375(3) Uani 1 1 d .
H6A H 0.3628 0.1881 0.3601 0.045 Uiso 1 1 calc R
C7 C 0.02431(13) 0.18855(11) 0.18720(9) 0.0317(3) Uani 1 1 d .
C8 C -0.04037(15) 0.18747(14) 0.10968(10) 0.0430(4) Uani 1 1 d .
H8A H 0.0020 0.1918 0.0684 0.052 Uiso 1 1 calc R
C9 C -0.16655(17) 0.18016(16) 0.09170(12) 0.0512(5) Uani 1 1 d .
H9A H -0.2100 0.1799 0.0383 0.061 Uiso 1 1 calc R
C10 C -0.22832(15) 0.17337(14) 0.15059(12) 0.0460(4) Uani 1 1 d .
H10A H -0.3147 0.1689 0.1382 0.055 Uiso 1 1 calc R
C11 C -0.16529(16) 0.17298(13) 0.22804(11) 0.0439(4) Uani 1 1 d .
H11A H -0.2084 0.1675 0.2689 0.053 Uiso 1 1 calc R
C12 C -0.03980(15) 0.18051(13) 0.24659(10) 0.0388(4) Uani 1 1 d .
H12A H 0.0030 0.1802 0.3001 0.047 Uiso 1 1 calc R
C13 C 0.26476(14) 0.44899(10) 0.14400(8) 0.0306(3) Uani 1 1 d .
C14 C 0.13839(14) 0.45965(11) 0.12233(9) 0.0362(3) Uani 1 1 d .
H14A H 0.0870 0.4105 0.1327 0.043 Uiso 1 1 calc R
C15 C 0.08754(17) 0.54133(13) 0.08587(10) 0.0429(4) Uani 1 1 d .
H15A H 0.0015 0.5487 0.0725 0.052 Uiso 1 1 calc R
C16 C 0.16141(18) 0.61188(13) 0.06898(10) 0.0465(4) Uani 1 1 d .
H16A H 0.1263 0.6676 0.0436 0.056 Uiso 1 1 calc R
C17 C 0.28557(19) 0.60170(12) 0.08879(10) 0.0448(4) Uani 1 1 d .
H17A H 0.3362 0.6505 0.0769 0.054 Uiso 1 1 calc R
C18 C 0.33790(15) 0.52052(11) 0.12616(9) 0.0361(3) Uani 1 1 d .
H18A H 0.4240 0.5140 0.1395 0.043 Uiso 1 1 calc R
C19 C 0.20740(16) 0.34599(12) 0.31941(9) 0.0373(3) Uani 1 1 d .
H19A H 0.1942 0.2932 0.3544 0.045 Uiso 1 1 calc R
C20 C 0.09227(18) 0.40425(14) 0.30198(12) 0.0507(5) Uani 1 1 d .
H20A H 0.0246 0.3661 0.2729 0.076 Uiso 1 1 calc R
H20B H 0.1038 0.4590 0.2703 0.076 Uiso 1 1 calc R
H20C H 0.0738 0.4255 0.3515 0.076 Uiso 1 1 calc R
C21 C 0.31325(19) 0.40409(15) 0.36482(11) 0.0513(5) Uani 1 1 d .
H21A H 0.3873 0.3656 0.3759 0.077 Uiso 1 1 calc R
H21B H 0.2952 0.4252 0.4145 0.077 Uiso 1 1 calc R
H21C H 0.3255 0.4589 0.3334 0.077 Uiso 1 1 calc R
C22 C 0.56222(16) 0.31060(13) 0.26991(12) 0.0489(4) Uani 1 1 d .
H22A H 0.6040 0.2889 0.2288 0.059 Uiso 1 1 calc R
H22B H 0.5286 0.2547 0.2915 0.059 Uiso 1 1 calc R
C23 C 0.65321(18) 0.35854(15) 0.33483(13) 0.0567(5) Uani 1 1 d .
H23A H 0.7183 0.3143 0.3575 0.085 Uiso 1 1 calc R
H23B H 0.6122 0.3795 0.3758 0.085 Uiso 1 1 calc R
H23C H 0.6882 0.4130 0.3134 0.085 Uiso 1 1 calc R
C24 C 0.41539(15) 0.22933(12) 0.05128(9) 0.0355(3) Uani 1 1 d .
C25 C 0.42431(14) 0.13133(11) 0.17293(9) 0.0313(3) Uani 1 1 d .
C26 C 0.23901(15) 0.08976(12) 0.06188(9) 0.0377(3) Uani 1 1 d .
C27 C 0.18792(14) 0.26449(12) 0.03015(9) 0.0337(3) Uani 1 1 d .
N1 N 0.23622(11) 0.30310(9) 0.24747(7) 0.0294(3) Uani 1 1 d .
N2 N 0.46359(12) 0.37309(10) 0.23496(8) 0.0352(3) Uani 1 1 d .
H2B H 0.4646(18) 0.4261(16) 0.2564(12) 0.045(5) Uiso 1 1 d .
O1 O 0.48878(12) 0.24624(11) 0.01691(8) 0.0557(4) Uani 1 1 d .
O2 O 0.50152(11) 0.08461(9) 0.20647(8) 0.0448(3) Uani 1 1 d .
O3 O 0.19762(15) 0.02130(10) 0.03350(8) 0.0610(4) Uani 1 1 d .
O4 O 0.12396(12) 0.29832(10) -0.02315(7) 0.0498(3) Uani 1 1 d .
P1 P 0.19022(3) 0.19669(3) 0.20787(2) 0.02658(9) Uani 1 1 d .
P2 P 0.32777(3) 0.33793(3) 0.18638(2) 0.02658(9) Uani 1 1 d .
Cr1 Cr 0.30084(2) 0.202091(16) 0.109626(13) 0.02603(7) Uani 1 1 d .

loop_
_atom_site_aniso_label
_atom_site_aniso_U_11
_atom_site_aniso_U_22
_atom_site_aniso_U_33
_atom_site_aniso_U_23
_atom_site_aniso_U_13
_atom_site_aniso_U_12
C1 0.0307(7) 0.0292(7) 0.0317(7) 0.0049(6) 0.0105(6) 0.0026(6)
C2 0.0442(9) 0.0350(9) 0.0519(10) 0.0093(7) 0.0038(8) -0.0034(7)
C3 0.0601(12) 0.0361(10) 0.0726(13) 0.0188(9) 0.0123(10) -0.0024(9)
C4 0.0600(12) 0.0493(11) 0.0505(10) 0.0241(9) 0.0166(9) 0.0139(9)
C5 0.0511(10) 0.0536(11) 0.0347(8) 0.0080(8) 0.0065(7) 0.0140(8)
C6 0.0404(8) 0.0362(8) 0.0351(8) 0.0025(6) 0.0066(7) 0.0041(7)
C7 0.0296(7) 0.0300(8) 0.0365(8) 0.0046(6) 0.0093(6) 0.0006(6)
C8 0.0345(8) 0.0576(11) 0.0368(8) 0.0031(7) 0.0075(7) -0.0078(7)
C9 0.0348(9) 0.0690(13) 0.0460(10) 0.0042(9) 0.0012(7) -0.0069(8)
C10 0.0280(7) 0.0464(10) 0.0637(11) 0.0056(8) 0.0103(8) -0.0011(7)
C11 0.0345(8) 0.0495(10) 0.0522(10) 0.0090(8) 0.0193(7) 0.0051(7)
C12 0.0346(8) 0.0438(9) 0.0394(8) 0.0046(7) 0.0112(7) 0.0023(7)
C13 0.0374(8) 0.0260(7) 0.0285(7) 0.0006(5) 0.0071(6) 0.0009(6)
C14 0.0375(8) 0.0316(8) 0.0376(8) 0.0019(6) 0.0044(6) 0.0025(6)
C15 0.0465(9) 0.0400(9) 0.0381(8) 0.0003(7) 0.0008(7) 0.0122(7)
C16 0.0659(12) 0.0324(9) 0.0384(9) 0.0068(7) 0.0054(8) 0.0108(8)
C17 0.0648(11) 0.0315(8) 0.0396(9) 0.0061(7) 0.0150(8) -0.0019(8)
C18 0.0418(8) 0.0319(8) 0.0355(8) 0.0005(6) 0.0108(6) -0.0016(6)
C19 0.0470(9) 0.0351(8) 0.0335(8) -0.0013(6) 0.0168(7) 0.0036(7)
C20 0.0559(11) 0.0449(10) 0.0559(11) -0.0048(8) 0.0227(9) 0.0130(8)
C21 0.0607(12) 0.0569(12) 0.0395(9) -0.0138(8) 0.0179(8) -0.0062(9)
C22 0.0360(9) 0.0411(10) 0.0622(11) -0.0073(8) -0.0048(8) 0.0063(7)
C23 0.0437(10) 0.0510(12) 0.0658(13) -0.0035(9) -0.0085(9) 0.0012(8)
C24 0.0359(8) 0.0376(8) 0.0322(7) 0.0047(6) 0.0059(6) 0.0041(6)
C25 0.0345(7) 0.0275(7) 0.0334(7) -0.0002(6) 0.0107(6) -0.0011(6)
C26 0.0453(9) 0.0364(9) 0.0313(7) 0.0007(6) 0.0083(7) 0.0012(7)
C27 0.0338(8) 0.0351(8) 0.0335(7) 0.0007(6) 0.0101(6) 0.0019(6)
N1 0.0342(6) 0.0256(6) 0.0303(6) 0.0000(5) 0.0112(5) 0.0001(5)
N2 0.0301(6) 0.0309(7) 0.0432(7) -0.0040(6) 0.0049(5) -0.0002(5)
O1 0.0428(7) 0.0779(11) 0.0521(8) 0.0145(7) 0.0227(6) 0.0007(7)
O2 0.0394(6) 0.0377(6) 0.0539(7) 0.0087(5) 0.0033(5) 0.0110(5)
O3 0.0845(10) 0.0412(8) 0.0539(8) -0.0126(6) 0.0083(7) -0.0157(7)
O4 0.0471(7) 0.0598(8) 0.0394(6) 0.0128(6) 0.0032(5) 0.0143(6)
P1 0.02733(18) 0.02535(18) 0.02753(17) 0.00249(14) 0.00714(14) 0.00073(14)
P2 0.02736(17) 0.02410(18) 0.02807(17) 0.00149(14) 0.00573(13) 0.00113(14)
Cr1 0.02792(12) 0.02484(12) 0.02558(12) 0.00150(8) 0.00651(9) 0.00203(9)

loop_
_atom_type_symbol
_atom_type_description
_atom_type_scat_dispersion_real
_atom_type_scat_dispersion_imag
_atom_type_scat_source
C C 0.0033 0.0016 'International Tables Vol C Tables 4.2.6.8 and 6.1.1.4'
H H 0.0000 0.0000 'International Tables Vol C Tables 4.2.6.8 and 6.1.1.4'
N N 0.0061 0.0033 'International Tables Vol C Tables 4.2.6.8 and 6.1.1.4'
O O 0.0106 0.0060 'International Tables Vol C Tables 4.2.6.8 and 6.1.1.4'
P P 0.1023 0.0942 'International Tables Vol C Tables 4.2.6.8 and 6.1.1.4'
Cr Cr 0.3209 0.6236 'International Tables Vol C Tables 4.2.6.8 and 6.1.1.4'

loop_
_geom_angle_atom_site_label_1
_geom_angle_atom_site_label_2
_geom_angle_atom_site_label_3
_geom_angle
C6 C1 C2 118.74(15)
C6 C1 P1 122.16(12)
C2 C1 P1 118.82(12)
C3 C2 C1 120.71(17)
C4 C3 C2 120.05(19)
C5 C4 C3 119.98(17)
C4 C5 C6 120.22(17)
C1 C6 C5 120.27(17)
C8 C7 C12 118.55(14)
C8 C7 P1 119.03(12)
C12 C7 P1 122.39(12)
C7 C8 C9 120.64(17)
C10 C9 C8 120.16(17)
C9 C10 C11 119.98(16)
C10 C11 C12 120.34(16)
C11 C12 C7 120.32(16)
C18 C13 C14 118.68(14)
C18 C13 P2 122.03(12)
C14 C13 P2 119.05(12)
C15 C14 C13 120.47(16)
C16 C15 C14 120.11(17)
C17 C16 C15 120.02(16)
C16 C17 C18 120.49(17)
C13 C18 C17 120.21(16)
N1 C19 C20 113.09(14)
N1 C19 C21 111.55(14)
C20 C19 C21 110.16(15)
N2 C22 C23 111.56(16)
O1 C24 Cr1 178.18(14)
O2 C25 Cr1 174.59(14)
O3 C26 Cr1 177.71(17)
O4 C27 Cr1 173.70(14)
C19 N1 P1 127.03(10)
C19 N1 P2 132.69(11)
P1 N1 P2 100.15(7)
C22 N2 P2 124.48(12)
N1 P1 C1 106.54(7)
N1 P1 C7 110.07(7)
C1 P1 C7 101.20(7)
N1 P1 Cr1 96.03(4)
C1 P1 Cr1 118.77(5)
C7 P1 Cr1 123.20(6)
C1 P1 P2 123.85(5)
C7 P1 P2 129.30(5)
Cr1 P1 P2 55.867(16)
N2 P2 N1 112.67(7)
N2 P2 C13 100.26(7)
N1 P2 C13 105.63(7)
N2 P2 Cr1 122.15(6)
N1 P2 Cr1 95.65(5)
C13 P2 Cr1 119.80(5)
N2 P2 P1 132.03(5)
C13 P2 P1 122.37(5)
Cr1 P2 P1 55.98(2)
C24 Cr1 C26 99.79(7)
C24 Cr1 C25 85.38(7)
C26 Cr1 C25 87.53(7)
C24 Cr1 C27 86.31(7)
C26 Cr1 C27 87.21(7)
C25 Cr1 C27 169.28(7)
C24 Cr1 P2 97.18(6)
C26 Cr1 P2 162.72(5)
C25 Cr1 P2 97.06(5)
C27 Cr1 P2 90.70(5)
C24 Cr1 P1 163.93(5)
C26 Cr1 P1 95.31(5)
C25 Cr1 P1 89.84(5)
C27 Cr1 P1 99.95(5)
P2 Cr1 P1 68.157(17)

loop_
_geom_bond_atom_site_label_1
_geom_bond_atom_site_label_2
_geom_bond_distance
C1 C6 1.387(2)
C1 C2 1.389(2)
C1 P1 1.8218(15)
C2 C3 1.381(3)
C3 C4 1.377(3)
C4 C5 1.375(3)
C5 C6 1.388(2)
C7 C8 1.385(2)
C7 C12 1.394(2)
C7 P1 1.8257(16)
C8 C9 1.389(2)
C9 C10 1.367(3)
C10 C11 1.379(3)
C11 C12 1.382(2)
C13 C18 1.387(2)
C13 C14 1.397(2)
C13 P2 1.8192(15)
C14 C15 1.385(2)
C15 C16 1.376(3)
C16 C17 1.371(3)
C17 C18 1.390(2)
C19 N1 1.4947(19)
C19 C20 1.511(2)
C19 C21 1.520(3)
C22 N2 1.447(2)
C22 C23 1.510(3)
C24 O1 1.150(2)
C24 Cr1 1.8539(17)
C25 O2 1.1456(19)
C25 Cr1 1.8654(16)
C26 O3 1.143(2)
C26 Cr1 1.8630(17)
C27 O4 1.1470(19)
C27 Cr1 1.8812(17)
N1 P1 1.6958(13)
N1 P2 1.7131(13)
N2 P2 1.6519(14)
P1 Cr1 2.3342(7)
P1 P2 2.6142(6)
P2 Cr1 2.3312(6)
